data_7135323
loop_
_publ_author_name
'Figliola, Carlotta'
'Ch\'eriaux, Camille'
'Opp\'e, Nicolas'
'Estaque, Lilian'
'Retailleau, Pascal'
'Vanthuyne, Nicolas'
'Pieters, Gregory'
'Jacquemin, Denis'
'Ulrich, Gilles'

_publ_section_title
;
 Design of Heavy-Atom Free Dipyridomethene Boron Complexes for Singlet
 Oxygen Emission with Induced Chirality
;
_journal_name_full 'Chemical Communications'
_journal_paper_doi 10.1039/D5CC06879G
_journal_year 2026
_chemical_formula_moiety 'C19 H14 B F2 N3 O'
_chemical_formula_sum 'C19 H14 B F2 N3 O'
_chemical_formula_weight 349.164
_chemical_name_common
6,6-difluoro-4-(2-methoxyphenyl)-6H-6\l4,7\l4-dipyrido[1,2-c:2',1'-f][1,3,2]diazaborinine-12-carbonitrile
_space_group_crystal_system monoclinic
_space_group_IT_number 14
_space_group_name_Hall '-P 2ybc'
_space_group_name_H-M_alt 'P 1 21/c 1'
_symmetry_Int_Tables_number 14
_atom_sites_solution_primary other
_audit_creation_date 2022-09-22
_audit_creation_method
;
Olex2 1.5
(compiled 2022.04.07 svn.rca3783a0 for OlexSys, GUI svn.r6498)
;
_audit_update_record
;
2025-07-17 deposited with the CCDC.	2025-12-05 downloaded from the CCDC.
;
_cell_angle_alpha 90
_cell_angle_beta 99.445(4)
_cell_angle_gamma 90
_cell_formula_units_Z 4
_cell_length_a 11.1316(4)
_cell_length_b 18.2559(6)
_cell_length_c 8.0791(3)
_cell_measurement_reflns_used 13114
_cell_measurement_temperature 293(2)
_cell_measurement_theta_max 30.7470
_cell_measurement_theta_min 3.0850
_cell_volume 1619.56(10)
_computing_cell_refinement 'CrysAlisPro 1.171.42.64a (Rigaku OD, 2022)'
_computing_data_collection 'CrysAlisPro 1.171.42.64a (Rigaku OD, 2022)'
_computing_data_reduction 'CrysAlisPro 1.171.42.64a (Rigaku OD, 2022)'
_computing_molecular_graphics 'Olex2 1.5 (Dolomanov et al., 2009)'
_computing_publication_material 'Olex2 1.5 (Dolomanov et al., 2009)'
_computing_structure_refinement 'olex2.refine 1.5 (Bourhis et al., 2015)'
_computing_structure_solution 'SHELXT 2018/2 (Sheldrick, 2018)'
_diffrn_ambient_temperature 293(2)
_diffrn_detector 'Hybrid Pixel Array Detector'
_diffrn_detector_area_resol_mean 5.8140
_diffrn_measured_fraction_theta_full 0.9990
_diffrn_measured_fraction_theta_max 0.9992
_diffrn_measurement_details
;
List of Runs (angles in degrees, time in seconds):

  # Type    Start    End  Width  t~exp~   \w     \q     \k     \f   Frames
#--------------------------------------------------------------------------
  1  \w    -27.00  94.00   0.50    5.00    --    4.10  38.00-120.00  242
  2  \w    -27.00  94.00   0.50    5.00    --    4.10  38.00 150.00  242
  3  \w    -25.00  94.00   0.50    5.00    --    4.10  57.00 -60.00  238
  4  \w    -25.00  82.00   0.50    5.00    --    4.10  57.00-180.00  214
  5  \w    -25.00  91.00   0.50    5.00    --    4.10  57.00 -90.00  232
  6  \w    -34.00  72.00   0.50    5.00    --   -4.40  57.00-150.00  212
  7  \w     10.00  78.00   0.50    5.00    --   -4.40  57.00  60.00  136
  8  \w    -34.00  -1.00   0.50    5.00    --   -4.40  57.00  60.00   66
;
_diffrn_measurement_device 'four-circle diffractometer'
_diffrn_measurement_device_type 'XtaLAB AFC12 (RINC): Kappa single'
_diffrn_measurement_method '\w scans'
_diffrn_orient_matrix_type 'CrysAlisPro convention (1999,Acta A55,543-557)'
_diffrn_orient_matrix_UB_11 0.0131409000
_diffrn_orient_matrix_UB_12 -0.0330911000
_diffrn_orient_matrix_UB_13 -0.0394259000
_diffrn_orient_matrix_UB_21 0.0084009000
_diffrn_orient_matrix_UB_22 -0.0180900000
_diffrn_orient_matrix_UB_23 0.0787935000
_diffrn_orient_matrix_UB_31 -0.0626648000
_diffrn_orient_matrix_UB_32 -0.0093339000
_diffrn_orient_matrix_UB_33 -0.0127368000
_diffrn_radiation_monochromator mirror
_diffrn_radiation_probe x-ray
_diffrn_radiation_type 'Mo K\a'
_diffrn_radiation_wavelength 0.71073
_diffrn_reflns_av_R_equivalents 0.0351
_diffrn_reflns_av_unetI/netI 0.0191
_diffrn_reflns_Laue_measured_fraction_full 0.9990
_diffrn_reflns_Laue_measured_fraction_max 0.9992
_diffrn_reflns_limit_h_max 15
_diffrn_reflns_limit_h_min -15
_diffrn_reflns_limit_k_max 25
_diffrn_reflns_limit_k_min -25
_diffrn_reflns_limit_l_max 11
_diffrn_reflns_limit_l_min -11
_diffrn_reflns_number 49352
_diffrn_reflns_point_group_measured_fraction_full 0.9990
_diffrn_reflns_point_group_measured_fraction_max 0.9992
_diffrn_reflns_theta_full 25.2417
_diffrn_reflns_theta_max 27.87
_diffrn_reflns_theta_min 2.79
_diffrn_source 'micro-focus sealed X-ray tube'
_diffrn_source_type 'Rigaku (Mo) X-ray Source'
_exptl_absorpt_coefficient_mu 0.106
_exptl_absorpt_correction_T_max 1.000
_exptl_absorpt_correction_T_min 0.534
_exptl_absorpt_correction_type gaussian
_exptl_absorpt_process_details
;
CrysAlisPro 1.171.42.64a (Rigaku Oxford Diffraction, 2022)
Numerical absorption correction based on gaussian integration over
a multifaceted crystal model
Empirical absorption correction using spherical harmonics,
implemented in SCALE3 ABSPACK scaling algorithm.
;
_exptl_crystal_density_diffrn 1.432
_exptl_crystal_description prism
_exptl_crystal_F_000 720
_exptl_crystal_recrystallization_method 'Re-crystallisation from solvent: chloroform'
_exptl_crystal_size_max 0.22
_exptl_crystal_size_mid 0.17
_exptl_crystal_size_min 0.09
_refine_diff_density_max 0.1409
_refine_diff_density_min -0.1339
_refine_diff_density_rms 0.0275
_refine_ls_d_res_high 0.7601
_refine_ls_d_res_low 7.3039
_refine_ls_goodness_of_fit_ref 1.0778
_refine_ls_hydrogen_treatment constr
_refine_ls_matrix_type full
_refine_ls_number_constraints 0
_refine_ls_number_parameters 361
_refine_ls_number_reflns 3868
_refine_ls_number_restraints 0
_refine_ls_restrained_S_all 1.0778
_refine_ls_R_factor_all 0.0291
_refine_ls_R_factor_gt 0.0196
_refine_ls_shift/su_max -0.0002
_refine_ls_shift/su_mean 0.0000
_refine_ls_structure_factor_coef Fsqd
_refine_ls_weighting_details 'w=1/[\s^2^(Fo^2^)+(0.0102P)^2^+0.0744P] where P=(Fo^2^+2Fc^2^)/3'
_refine_ls_weighting_scheme calc
_refine_ls_wR_factor_gt 0.0382
_refine_ls_wR_factor_ref 0.0411
_reflns_Friedel_coverage 0.0
_reflns_limit_h_max 14
_reflns_limit_h_min -14
_reflns_limit_k_max 24
_reflns_limit_k_min 0
_reflns_limit_l_max 10
_reflns_limit_l_min 0
_reflns_number_gt 3147
_reflns_number_total 3868
_reflns_threshold_expression I>=2u(I)
_cod_data_source_file d5cc06879g2.cif
_cod_data_source_block cmpd_1a_CBF-68-QM
_cod_database_code 7135323
_chemical_oxdiff_formula 'C14 H12  B F2  N3 O1 '
_olex2_refinement_description
;
1. Fixed Uiso
 At 1.2 times of:
  All C(H) groups
 At 1.5 times of:
  All C(H,H,H) groups
;
_olex2_submission_special_instructions 'No special instructions were received'
_oxdiff_exptl_absorpt_empirical_details
;
Empirical correction (ABSPACK) includes:
- Absorption correction using spherical harmonics
- Frame scaling
;
_oxdiff_exptl_absorpt_empirical_full_max 1.299
_oxdiff_exptl_absorpt_empirical_full_min 0.762

loop_
_space_group_symop_id
_space_group_symop_operation_xyz
1 x,y,z
2 -x,y+1/2,-z+1/2
3 -x,-y,-z
4 x,-y-1/2,z-1/2

loop_
_atom_site_label
_atom_site_type_symbol
_atom_site_fract_x
_atom_site_fract_y
_atom_site_fract_z
_atom_site_U_iso_or_equiv
_atom_site_adp_type
_atom_site_occupancy
_atom_site_refinement_flags_posn
F2 F 0.22401(4) 0.387744(17) 0.43995(5) 0.04933(10) Uani 1.000000 .
F1 F 0.38279(3) 0.45274(2) 0.58109(5) 0.05771(11) Uani 1.000000 .
O1 O 0.19935(4) 0.34811(2) 0.03640(6) 0.04942(12) Uani 1.000000 .
N2 N 0.28551(4) 0.49858(2) 0.31153(6) 0.03307(11) Uani 1.000000 .
N1 N 0.18133(4) 0.49814(2) 0.57297(6) 0.03741(11) Uani 1.000000 .
C10 C 0.37772(5) 0.38575(3) 0.21147(7) 0.03653(13) Uani 1.000000 .
C5A C 0.25398(5) 0.57100(3) 0.29258(7) 0.03631(13) Uani 1.000000 .
C9 C 0.33577(5) 0.46305(3) 0.18884(7) 0.03577(13) Uani 1.000000 .
C11 C 0.30945(5) 0.32903(3) 0.12582(8) 0.03821(13) Uani 1.000000 .
C4A C 0.15495(5) 0.57028(3) 0.54906(7) 0.03863(14) Uani 1.000000 .
C5 C 0.19772(6) 0.60703(3) 0.41596(8) 0.04044(14) Uani 1.000000 .
C1 C 0.13569(7) 0.45946(4) 0.69261(8) 0.04718(16) Uani 1.000000 .
H1 H 0.1631(7) 0.4026(4) 0.7039(9) 0.082(2) Uani 1.000000 .
C6 C 0.27399(6) 0.60887(4) 0.14705(9) 0.04643(16) Uani 1.000000 .
H6 H 0.2478(7) 0.6664(4) 0.1323(10) 0.082(2) Uani 1.000000 .
N3 N 0.14741(7) 0.74381(3) 0.37983(9) 0.0729(2) Uani 1.000000 .
C16 C 0.17013(6) 0.68222(3) 0.39443(9) 0.05057(17) Uani 1.000000 .
C8 C 0.35272(6) 0.49904(4) 0.04524(9) 0.04718(16) Uani 1.000000 .
H8 H 0.3915(7) 0.4687(4) -0.0483(10) 0.083(2) Uani 1.000000 .
C15 C 0.49081(6) 0.37001(4) 0.30539(9) 0.04829(16) Uani 1.000000 .
H15 H 0.5436(7) 0.4146(4) 0.3708(10) 0.089(2) Uani 1.000000 .
C4 C 0.08154(7) 0.60462(4) 0.65385(9) 0.05134(17) Uani 1.000000 .
H4 H 0.0625(8) 0.6611(4) 0.6350(10) 0.090(3) Uani 1.000000 .
C12 C 0.35474(7) 0.25788(4) 0.13567(9) 0.05067(17) Uani 1.000000 .
H12 H 0.3044(8) 0.2145(4) 0.0684(10) 0.092(3) Uani 1.000000 .
C7 C 0.32221(7) 0.57330(4) 0.02478(10) 0.05241(17) Uani 1.000000 .
H7 H 0.3377(8) 0.6020(4) -0.0859(10) 0.095(3) Uani 1.000000 .
C14 C 0.53610(7) 0.29889(4) 0.31560(10) 0.05800(19) Uani 1.000000 .
H14 H 0.6238(7) 0.2869(5) 0.3901(11) 0.109(3) Uani 1.000000 .
C2 C 0.06185(7) 0.49035(4) 0.79198(9) 0.05598(18) Uani 1.000000 .
H2 H 0.0276(9) 0.4579(5) 0.8865(10) 0.103(3) Uani 1.000000 .
C3 C 0.03463(7) 0.56512(4) 0.77191(9) 0.05785(19) Uani 1.000000 .
H3 H -0.0237(8) 0.5924(5) 0.8478(10) 0.104(3) Uani 1.000000 .
C17 C 0.12543(9) 0.29177(5) -0.04429(14) 0.0602(2) Uani 1.000000 .
H17A H 0.1704(9) 0.2641(6) -0.1374(13) 0.119(4) Uani 1.000000 .
H17B H 0.0451(8) 0.3176(5) -0.1049(12) 0.102(3) Uani 1.000000 .
H17C H 0.1023(9) 0.2539(6) 0.0442(13) 0.116(4) Uani 1.000000 .
C13 C 0.46776(7) 0.24344(4) 0.23018(10) 0.05909(19) Uani 1.000000 .
H13 H 0.5020(8) 0.1878(4) 0.2357(12) 0.109(3) Uani 1.000000 .
B1 B 0.27195(6) 0.45623(3) 0.47747(9) 0.03676(15) Uani 1.000000 .

loop_
_atom_site_aniso_label
_atom_site_aniso_U_11
_atom_site_aniso_U_22
_atom_site_aniso_U_33
_atom_site_aniso_U_12
_atom_site_aniso_U_13
_atom_site_aniso_U_23
F2 0.0704(2) 0.02248(16) 0.0609(2) 0.00020(16) 0.02790(19) 0.00137(15)
F1 0.0501(2) 0.0707(3) 0.0493(2) 0.01573(19) -0.00084(18) 0.01013(19)
O1 0.0450(2) 0.0387(2) 0.0603(3) -0.00081(19) -0.0042(2) -0.0080(2)
N2 0.0360(2) 0.0234(2) 0.0388(3) -0.00224(18) 0.0033(2) 0.00088(19)
N1 0.0469(3) 0.0274(2) 0.0375(3) 0.0025(2) 0.0058(2) -0.00116(19)
C10 0.0348(3) 0.0322(3) 0.0423(3) 0.0002(2) 0.0055(2) -0.0047(2)
C5A 0.0393(3) 0.0236(3) 0.0439(3) -0.0031(2) 0.0006(2) 0.0033(2)
C9 0.0356(3) 0.0307(3) 0.0405(3) -0.0041(2) 0.0048(2) -0.0007(2)
C11 0.0401(3) 0.0313(3) 0.0426(3) 0.0003(2) 0.0049(3) -0.0062(2)
C4A 0.0453(3) 0.0281(3) 0.0400(3) 0.0053(2) -0.0004(3) -0.0043(2)
C5 0.0478(3) 0.0227(3) 0.0483(4) 0.0028(2) 0.0006(3) -0.0003(2)
C1 0.0627(4) 0.0387(4) 0.0420(4) 0.0025(3) 0.0141(3) 0.0006(3)
H1 0.118(7) 0.054(5) 0.082(5) 0.011(4) 0.042(5) 0.000(4)
C6 0.0534(4) 0.0313(3) 0.0534(4) -0.0051(3) 0.0054(3) 0.0109(3)
H6 0.103(6) 0.045(4) 0.100(6) 0.006(4) 0.020(5) 0.022(4)
N3 0.1059(6) 0.0280(3) 0.0821(5) 0.0194(3) 0.0071(4) 0.0065(3)
C16 0.0637(4) 0.0249(3) 0.0591(4) 0.0078(3) -0.0018(3) 0.0014(3)
C8 0.0514(4) 0.0459(4) 0.0455(4) -0.0042(3) 0.0120(3) 0.0036(3)
H8 0.101(6) 0.080(6) 0.073(5) 0.007(5) 0.030(5) -0.009(4)
C15 0.0381(3) 0.0478(4) 0.0561(4) 0.0034(3) -0.0009(3) -0.0062(3)
H15 0.073(5) 0.076(5) 0.106(6) -0.008(4) -0.018(5) -0.022(5)
C4 0.0629(4) 0.0421(4) 0.0469(4) 0.0166(3) 0.0026(3) -0.0085(3)
H4 0.117(7) 0.067(5) 0.085(6) 0.023(5) 0.013(5) 0.004(4)
C12 0.0580(4) 0.0335(3) 0.0590(4) 0.0053(3) 0.0054(3) -0.0098(3)
H12 0.110(6) 0.055(5) 0.104(7) -0.001(4) -0.006(5) -0.024(4)
C7 0.0604(4) 0.0465(4) 0.0511(4) -0.0071(3) 0.0114(3) 0.0146(3)
H7 0.125(7) 0.078(6) 0.090(6) -0.008(5) 0.037(5) 0.030(5)
C14 0.0474(4) 0.0564(4) 0.0664(5) 0.0164(3) -0.0019(4) -0.0029(4)
H14 0.074(5) 0.115(7) 0.126(8) 0.038(5) -0.026(5) -0.001(6)
C2 0.0686(5) 0.0601(5) 0.0422(4) 0.0052(4) 0.0178(3) -0.0026(3)
H2 0.141(8) 0.107(7) 0.077(6) 0.006(6) 0.064(6) 0.010(5)
C3 0.0682(5) 0.0640(5) 0.0422(4) 0.0177(4) 0.0118(3) -0.0080(3)
H3 0.121(7) 0.114(7) 0.087(6) 0.043(6) 0.044(5) -0.020(5)
C17 0.0568(5) 0.0543(5) 0.0643(6) -0.0122(4) -0.0060(4) -0.0091(4)
H17A 0.129(9) 0.123(9) 0.102(8) 0.001(7) 0.014(7) -0.044(7)
H17B 0.073(6) 0.083(6) 0.132(8) 0.004(5) -0.038(6) -0.005(5)
H17C 0.107(8) 0.118(8) 0.121(8) -0.051(6) 0.010(6) 0.029(7)
C13 0.0623(5) 0.0438(4) 0.0688(5) 0.0197(4) 0.0039(4) -0.0045(4)
H13 0.114(7) 0.064(5) 0.140(8) 0.040(5) -0.006(6) -0.011(5)
B1 0.0437(4) 0.0259(3) 0.0407(4) 0.0039(3) 0.0069(3) 0.0033(3)

loop_
_atom_type_symbol
_atom_type_scat_dispersion_real
_atom_type_scat_dispersion_imag
_atom_type_scat_source
_atom_type_scat_dispersion_source
B 0.00141 0.00067 'NoSpherA2: Chem.Sci. 2021, DOI:10.1039/D0SC05526C' 'Henke, Gullikson and Davis, At. Data and Nucl. Data Tables, 1993, 54, 2'
C 0.00347 0.00161 'NoSpherA2: Chem.Sci. 2021, DOI:10.1039/D0SC05526C' 'Henke, Gullikson and Davis, At. Data and Nucl. Data Tables, 1993, 54, 2'
F 0.01794 0.01033 'NoSpherA2: Chem.Sci. 2021, DOI:10.1039/D0SC05526C' 'Henke, Gullikson and Davis, At. Data and Nucl. Data Tables, 1993, 54, 2'
H 0.00000 0.00000 'NoSpherA2: Chem.Sci. 2021, DOI:10.1039/D0SC05526C' 'Henke, Gullikson and Davis, At. Data and Nucl. Data Tables, 1993, 54, 2'
N 0.00653 0.00323 'NoSpherA2: Chem.Sci. 2021, DOI:10.1039/D0SC05526C' 'Henke, Gullikson and Davis, At. Data and Nucl. Data Tables, 1993, 54, 2'
O 0.01158 0.00611 'NoSpherA2: Chem.Sci. 2021, DOI:10.1039/D0SC05526C' 'Henke, Gullikson and Davis, At. Data and Nucl. Data Tables, 1993, 54, 2'

loop_
_exptl_crystal_face_index_h
_exptl_crystal_face_index_k
_exptl_crystal_face_index_l
_exptl_crystal_face_perp_dist
-1 -1 0 0.0599
0 -1 0 0.0407
0 1 0 0.0532
5 2 1 0.0713
-5 -2 4 0.0855
-5 -2 0 0.0640
1 1 -5 0.0704
5 2 2 0.0667

loop_
_geom_angle_atom_site_label_1
_geom_angle_atom_site_label_2
_geom_angle_atom_site_label_3
_geom_angle
_geom_angle_site_symmetry_1
_geom_angle_site_symmetry_3
_geom_angle_publ_flag
C17 O1 C11 117.72(6) . . ?
C9 N2 C5A 120.05(5) . . ?
B1 N2 C5A 120.66(5) . . ?
B1 N2 C9 119.20(4) . . ?
C1 N1 C4A 120.51(5) . . ?
B1 N1 C4A 123.10(5) . . ?
B1 N1 C1 116.23(5) . . ?
C11 C10 C9 120.48(5) . . ?
C15 C10 C9 120.08(5) . . ?
C15 C10 C11 119.16(6) . . ?
C5 C5A N2 120.14(5) . . ?
C6 C5A N2 119.52(6) . . ?
C6 C5A C5 120.31(5) . . ?
C10 C9 N2 120.96(5) . . ?
C8 C9 N2 120.72(6) . . ?
C8 C9 C10 118.28(6) . . ?
C10 C11 O1 116.21(5) . . ?
C12 C11 O1 123.74(5) . . ?
C12 C11 C10 120.04(6) . . ?
C5 C4A N1 118.48(5) . . ?
C4 C4A N1 118.53(6) . . ?
C4 C4A C5 122.94(6) . . ?
C4A C5 C5A 123.72(5) . . ?
C16 C5 C5A 118.38(6) . . ?
C16 C5 C4A 117.49(6) . . ?
H1 C1 N1 115.1(4) . . ?
C2 C1 N1 122.39(7) . . ?
C2 C1 H1 122.5(4) . . ?
H6 C6 C5A 119.1(4) . . ?
C7 C6 C5A 120.30(6) . . ?
C7 C6 H6 120.6(4) . . ?
N3 C16 C5 178.77(8) . . ?
H8 C8 C9 118.1(4) . . ?
C7 C8 C9 119.91(7) . . ?
C7 C8 H8 122.0(4) . . ?
H15 C15 C10 118.6(4) . . ?
C14 C15 C10 120.85(7) . . ?
C14 C15 H15 120.5(4) . . ?
H4 C4 C4A 117.8(5) . . ?
C3 C4 C4A 120.54(7) . . ?
C3 C4 H4 121.6(5) . . ?
H12 C12 C11 120.6(4) . . ?
C13 C12 C11 119.81(7) . . ?
C13 C12 H12 119.6(4) . . ?
C8 C7 C6 119.47(7) . . ?
H7 C7 C6 120.4(5) . . ?
H7 C7 C8 120.1(5) . . ?
H14 C14 C15 120.4(5) . . ?
C13 C14 C15 119.36(7) . . ?
C13 C14 H14 120.2(5) . . ?
H2 C2 C1 120.4(4) . . ?
C3 C2 C1 118.35(8) . . ?
C3 C2 H2 121.3(4) . . ?
C2 C3 C4 119.65(7) . . ?
H3 C3 C4 119.0(5) . . ?
H3 C3 C2 121.3(5) . . ?
H17A C17 O1 111.0(5) . . ?
H17B C17 O1 105.9(4) . . ?
H17B C17 H17A 109.6(7) . . ?
H17C C17 O1 110.7(5) . . ?
H17C C17 H17A 110.6(8) . . ?
H17C C17 H17B 108.9(8) . . ?
C14 C13 C12 120.78(7) . . ?
H13 C13 C12 118.9(5) . . ?
H13 C13 C14 120.3(5) . . ?
F1 B1 F2 111.70(5) . . ?
N2 B1 F2 110.29(5) . . ?
N2 B1 F1 109.83(5) . . ?
N1 B1 F2 107.16(5) . . ?
N1 B1 F1 108.00(5) . . ?
N1 B1 N2 109.79(4) . . ?

loop_
_geom_bond_atom_site_label_1
_geom_bond_atom_site_label_2
_geom_bond_distance
_geom_bond_site_symmetry_2
_geom_bond_publ_flag
F2 B1 1.3736(7) . ?
F1 B1 1.3741(8) . ?
O1 C11 1.3619(7) . ?
O1 C17 1.4085(8) . ?
N2 C5A 1.3701(7) . ?
N2 C9 1.3778(7) . ?
N2 B1 1.5762(8) . ?
N1 C4A 1.3561(7) . ?
N1 C1 1.3610(8) . ?
N1 B1 1.5665(8) . ?
C10 C9 1.4881(8) . ?
C10 C11 1.3986(8) . ?
C10 C15 1.3891(8) . ?
C5A C5 1.4224(9) . ?
C5A C6 1.4127(9) . ?
C9 C8 1.3731(9) . ?
C11 C12 1.3909(8) . ?
C4A C5 1.4147(9) . ?
C4A C4 1.4158(9) . ?
C5 C16 1.4111(8) . ?
C1 H1 1.082(7) . ?
C1 C2 1.3618(10) . ?
C6 H6 1.091(7) . ?
C6 C7 1.3637(10) . ?
N3 C16 1.1542(8) . ?
C8 H8 1.082(7) . ?
C8 C7 1.4007(10) . ?
C15 H15 1.088(7) . ?
C15 C14 1.3904(10) . ?
C4 H4 1.059(7) . ?
C4 C3 1.3659(11) . ?
C12 H12 1.066(7) . ?
C12 C13 1.3856(10) . ?
C7 H7 1.075(7) . ?
C14 H14 1.082(7) . ?
C14 C13 1.3811(11) . ?
C2 H2 1.084(8) . ?
C2 C3 1.4019(11) . ?
C3 H3 1.085(7) . ?
C17 H17A 1.094(10) . ?
C17 H17B 1.057(8) . ?
C17 H17C 1.056(10) . ?
C13 H13 1.083(7) . ?

loop_
_geom_torsion_atom_site_label_1
_geom_torsion_atom_site_label_2
_geom_torsion_atom_site_label_3
_geom_torsion_atom_site_label_4
_geom_torsion
_geom_torsion_site_symmetry_1
_geom_torsion_site_symmetry_2
_geom_torsion_site_symmetry_3
_geom_torsion_site_symmetry_4
_geom_torsion_publ_flag
F2 B1 N2 C5A 137.38(5) . . . . ?
F2 B1 N2 C9 -46.12(6) . . . . ?
F2 B1 N1 C4A -141.23(4) . . . . ?
F2 B1 N1 C1 43.40(6) . . . . ?
F1 B1 N2 C5A -99.09(5) . . . . ?
F1 B1 N2 C9 77.41(5) . . . . ?
F1 B1 N1 C4A 98.29(5) . . . . ?
F1 B1 N1 C1 -77.08(6) . . . . ?
O1 C11 C10 C9 -6.21(7) . . . . ?
O1 C11 C10 C15 179.87(6) . . . . ?
O1 C11 C12 C13 -179.82(7) . . . . ?
N2 C5A C5 C4A -9.52(6) . . . . ?
N2 C5A C5 C16 178.05(5) . . . . ?
N2 C5A C6 C7 1.23(6) . . . . ?
N2 C9 C10 C11 105.04(6) . . . . ?
N2 C9 C10 C15 -81.09(6) . . . . ?
N2 C9 C8 C7 1.96(7) . . . . ?
N2 B1 N1 C4A -21.44(6) . . . . ?
N2 B1 N1 C1 163.19(5) . . . . ?
N1 C4A C5 C5A 8.08(6) . . . . ?
N1 C4A C5 C16 -179.43(5) . . . . ?
N1 C4A C4 C3 -2.50(7) . . . . ?
N1 C1 C2 C3 -1.47(8) . . . . ?
C10 C9 C8 C7 -175.56(6) . . . . ?
C10 C11 C12 C13 -0.16(8) . . . . ?
C10 C15 C14 C13 0.41(8) . . . . ?
C5A C5 C4A C4 -169.17(6) . . . . ?
C5A C6 C7 C8 -0.53(7) . . . . ?
C9 C8 C7 C6 -1.05(7) . . . . ?
C11 C12 C13 C14 0.26(9) . . . . ?
C4A C4 C3 C2 1.51(8) . . . . ?
C1 C2 C3 C4 0.45(8) . . . . ?
C15 C14 C13 C12 -0.38(9) . . . . ?

loop_
_exptl_oxdiff_crystal_face_indexfrac_h
_exptl_oxdiff_crystal_face_indexfrac_k
_exptl_oxdiff_crystal_face_indexfrac_l
_exptl_oxdiff_crystal_face_x
_exptl_oxdiff_crystal_face_y
_exptl_oxdiff_crystal_face_z
-0.9957 -1.0105 -0.0020 0.0204 0.0098 0.0719
0.0030 -0.9999 0.0007 0.0331 0.0182 0.0091
-0.0030 0.9999 -0.0007 -0.0331 -0.0182 -0.0091
4.9865 2.0601 1.0111 -0.0425 0.0843 -0.3446
-4.9917 -2.0241 3.9846 -0.1557 0.3086 0.2809
-4.9875 -2.0529 -0.0119 0.0029 -0.0057 0.3319
1.0009 0.9746 -4.9938 0.1778 -0.4027 -0.0082
4.9855 2.0673 2.0102 -0.0822 0.1629 -0.3573
